data_4104351
loop_
_publ_author_name
'Pablo Maule\'on'
'Rachel M. Zeldin'
'Ana Z. Gonz\'alez'
'F. Dean Toste'

_publ_section_title
;
 Ligand-Controlled Access to [4 + 2] and [4 + 3] Cycloadditions in
 Gold-Catalyzed Reactions of Allene-Dienes
;
_journal_name_full 'Journal of the American Chemical Society'
_journal_page_first 6348
_journal_page_last 6349
_journal_paper_doi 10.1021/ja901649s
_journal_volume 131
_journal_year 2009
_chemical_formula_moiety 'C24 H26 O4 S2 '
_chemical_formula_sum 'C24 H26 O4 S2'
_chemical_formula_weight 442.59
_space_group_IT_number 2
_symmetry_cell_setting triclinic
_symmetry_Int_Tables_number 2
_symmetry_space_group_name_Hall '-P 1'
_symmetry_space_group_name_H-M 'P -1'
_audit_creation_date 'Mon Jun 16 12:42:53 2008'
_audit_creation_method 'by teXsan'
_cell_angle_alpha 108.289(2)
_cell_angle_beta 108.256(2)
_cell_angle_gamma 105.125(2)
_cell_formula_units_Z 2
_cell_length_a 8.804(1)
_cell_length_b 12.052(2)
_cell_length_c 12.271(2)
_cell_measurement_reflns_used 2709
_cell_measurement_temperature 144.2
_cell_measurement_theta_max 25.0
_cell_measurement_theta_min 2.5
_cell_volume 1076.8(3)
_computing_cell_refinement 'Bruker-AXS SAINT v6.40'
_computing_data_collection 'Bruker-AXS SMART v5.631'
_computing_data_reduction 'Bruker-AXS SAINT v6.40'
_computing_publication_material teXsan
_computing_structure_refinement teXsan
_computing_structure_solution SIR97
_diffrn_measured_fraction_theta_full 0.9865
_diffrn_measured_fraction_theta_max 0.9865
_diffrn_measurement_device_type 'Bruker APEX'
_diffrn_measurement_method \w-scans
_diffrn_radiation_type 'Mo K\a'
_diffrn_radiation_wavelength 0.7107
_diffrn_reflns_av_R_equivalents 0.019
_diffrn_reflns_limit_h_max 10
_diffrn_reflns_limit_h_min 0
_diffrn_reflns_limit_k_max 13
_diffrn_reflns_limit_k_min -14
_diffrn_reflns_limit_l_max 13
_diffrn_reflns_limit_l_min -14
_diffrn_reflns_number 9159
_diffrn_reflns_theta_full 25.33
_diffrn_reflns_theta_max 25.33
_diffrn_standards_decay_% 0
_diffrn_standards_interval_count 0
_diffrn_standards_interval_time 0
_diffrn_standards_number 0
_exptl_absorpt_coefficient_mu 0.276
_exptl_absorpt_correction_T_max 0.986
_exptl_absorpt_correction_T_min 0.848
_exptl_absorpt_correction_type empirical
_exptl_absorpt_process_details 'Blessing, 1995'
_exptl_crystal_colour colorles
_exptl_crystal_density_diffrn 1.365
_exptl_crystal_density_method 'not measured'
_exptl_crystal_description platelike
_exptl_crystal_F_000 468.00
_exptl_crystal_size_max 0.260
_exptl_crystal_size_mid 0.250
_exptl_crystal_size_min 0.050
_refine_diff_density_max 0.38
_refine_diff_density_min -0.21
_refine_ls_extinction_method none
_refine_ls_goodness_of_fit_ref 1.748
_refine_ls_hydrogen_treatment constr
_refine_ls_number_parameters 280
_refine_ls_number_reflns 2952
_refine_ls_R_factor_all 0.0545
_refine_ls_R_factor_gt 0.0392
_refine_ls_shift/su_max 0.0004
_refine_ls_structure_factor_coef F
_refine_ls_weighting_details 'w = 1/[\s^2^(Fo) + 0.00040|Fo|^2^]'
_refine_ls_weighting_scheme calc
_refine_ls_wR_factor_all 0.0537
_refine_ls_wR_factor_ref 0.0508
_reflns_number_gt 2952
_reflns_number_total 3881
_reflns_threshold_expression F^2^>3.0\s(F^2^)
_cod_data_source_file ja901649s_si_002.cif
_cod_data_source_block Pablo_Mauleon_pa-0805.091
_cod_original_cell_volume 1076.8(2)
_cod_original_sg_symbol_H-M 'P -1 '
_cod_original_formula_sum 'C24 H26 O4 S2 '
_cod_database_code 4104351

loop_
_symmetry_equiv_pos_as_xyz
x,y,z
-x,-y,-z

loop_
_atom_site_label
_atom_site_type_symbol
_atom_site_fract_x
_atom_site_fract_y
_atom_site_fract_z
_atom_site_U_iso_or_equiv
_atom_site_adp_type
_atom_site_occupancy
_atom_site_calc_flag
_atom_site_refinement_flags
S1 S 0.45046(8) 0.22320(5) 0.12062(5) 0.0268(2) Uani 1.00 d .
S2 S 0.84440(8) 0.34972(5) 0.23841(5) 0.0262(2) Uani 1.00 d .
O1 O 0.4328(2) 0.3423(1) 0.1442(2) 0.0353(5) Uani 1.00 d .
O2 O 0.4467(2) 0.1516(2) 0.0007(1) 0.0382(5) Uani 1.00 d .
O3 O 0.8501(2) 0.2772(2) 0.1235(2) 0.0366(5) Uani 1.00 d .
O4 O 0.9890(2) 0.3889(1) 0.3579(1) 0.0320(5) Uani 1.00 d .
C1 C 0.6538(3) 0.2519(2) 0.2481(2) 0.0223(6) Uani 1.00 d .
C2 C 0.6562(3) 0.3147(2) 0.3810(2) 0.0230(6) Uani 1.00 d .
C3 C 0.6304(7) 0.2069(3) 0.4238(3) 0.024(1) Uani 0.75 d P
C4 C 0.6883(3) 0.2407(2) 0.5662(2) 0.0329(7) Uani 1.00 d .
C5 C 0.7478(4) 0.1462(3) 0.6073(3) 0.0447(9) Uani 1.00 d .
C6 C 0.7253(4) 0.0289(3) 0.5038(3) 0.0525(10) Uani 1.00 d .
C7 C 0.7106(4) 0.0199(2) 0.3920(3) 0.0438(9) Uani 1.00 d .
C8 C 0.7375(6) 0.1397(3) 0.3741(3) 0.027(1) Uani 0.75 d P
C9 C 0.6740(3) 0.1251(2) 0.2372(2) 0.0291(7) Uani 1.00 d .
C10 C 0.6709(3) 0.3344(2) 0.6470(2) 0.0370(7) Uani 1.00 d .
C11 C 0.6007(4) 0.4274(3) 0.6155(3) 0.0510(9) Uani 1.00 d .
C12 C 0.7244(5) 0.3588(4) 0.7847(3) 0.073(1) Uani 1.00 d .
C13 C 0.2869(3) 0.1264(2) 0.1447(2) 0.0251(6) Uani 1.00 d .
C14 C 0.2270(3) -0.0052(2) 0.0846(2) 0.0289(6) Uani 1.00 d .
C15 C 0.1010(3) -0.0782(2) 0.1068(2) 0.0355(7) Uani 1.00 d .
C16 C 0.0384(3) -0.0208(3) 0.1887(3) 0.0377(7) Uani 1.00 d .
C17 C 0.0981(3) 0.1108(2) 0.2475(2) 0.0352(7) Uani 1.00 d .
C18 C 0.2204(3) 0.1850(2) 0.2244(2) 0.0294(6) Uani 1.00 d .
C19 C 0.8107(3) 0.4845(2) 0.2283(2) 0.0256(6) Uani 1.00 d .
C20 C 0.7584(3) 0.4866(2) 0.1100(2) 0.0365(7) Uani 1.00 d .
C21 C 0.7223(3) 0.5874(3) 0.0972(3) 0.0415(8) Uani 1.00 d .
C22 C 0.7355(3) 0.6833(2) 0.2009(3) 0.0425(8) Uani 1.00 d .
C23 C 0.7904(4) 0.6824(2) 0.3189(3) 0.0429(8) Uani 1.00 d .
C24 C 0.8302(3) 0.5828(2) 0.3343(2) 0.0326(7) Uani 1.00 d .
C25 C 0.720(2) 0.238(1) 0.450(1) 0.024(3) Uiso 0.25 d P
C26 C 0.623(2) 0.1015(10) 0.3434(10) 0.029(3) Uiso 0.25 d P
H1 H 0.7646 0.3844 0.4386 0.0276 Uiso 1.00 calc .
H2 H 0.5642 0.3432 0.3744 0.0276 Uiso 1.00 calc .
H3 H 0.5109 0.1501 0.3790 0.0290 Uiso 0.75 calc P
H4 H 0.8682 0.1894 0.6641 0.0536 Uiso 1.00 calc .
H5 H 0.6835 0.1204 0.6507 0.0536 Uiso 1.00 calc .
H6 H 0.7215 -0.0435 0.5202 0.0630 Uiso 1.00 calc .
H7 H 0.6842 -0.0588 0.3252 0.0525 Uiso 1.00 calc .
H8 H 0.8576 0.1949 0.4202 0.0327 Uiso 0.75 calc P
H9 H 0.5656 0.0543 0.1835 0.0349 Uiso 1.00 calc .
H10 H 0.7572 0.1150 0.2052 0.0349 Uiso 1.00 calc .
H11 H 0.4972 0.3825 0.5382 0.0612 Uiso 1.00 calc .
H12 H 0.5755 0.4715 0.6821 0.0612 Uiso 1.00 calc .
H13 H 0.6853 0.4867 0.6065 0.0612 Uiso 1.00 calc .
H14 H 0.8005 0.3181 0.8068 0.0882 Uiso 1.00 calc .
H15 H 0.6237 0.3256 0.7968 0.0882 Uiso 1.00 calc .
H16 H 0.7827 0.4479 0.8372 0.0882 Uiso 1.00 calc .
H17 H 0.2717 -0.0444 0.0293 0.0346 Uiso 1.00 calc .
H18 H 0.0571 -0.1685 0.0653 0.0426 Uiso 1.00 calc .
H19 H -0.0462 -0.0717 0.2049 0.0453 Uiso 1.00 calc .
H20 H 0.0544 0.1497 0.3038 0.0422 Uiso 1.00 calc .
H21 H 0.2590 0.2751 0.2623 0.0353 Uiso 1.00 calc .
H22 H 0.7477 0.4189 0.0385 0.0438 Uiso 1.00 calc .
H23 H 0.6884 0.5906 0.0172 0.0498 Uiso 1.00 calc .
H24 H 0.7065 0.7514 0.1914 0.0510 Uiso 1.00 calc .
H25 H 0.8011 0.7505 0.3900 0.0515 Uiso 1.00 calc .
H26 H 0.8697 0.5820 0.4154 0.0392 Uiso 1.00 calc .
H27 H 0.8415 0.2622 0.4735 0.0285 Uiso 0.25 calc P
H28 H 0.5017 0.0694 0.3185 0.0348 Uiso 0.25 calc P

loop_
_atom_site_aniso_label
_atom_site_aniso_U_11
_atom_site_aniso_U_22
_atom_site_aniso_U_33
_atom_site_aniso_U_12
_atom_site_aniso_U_13
_atom_site_aniso_U_23
S1 0.0294(3) 0.0274(3) 0.0201(3) 0.0099(2) 0.0064(3) 0.0117(2)
S2 0.0297(3) 0.0295(3) 0.0250(3) 0.0143(3) 0.0142(3) 0.0139(2)
O1 0.035(1) 0.0322(9) 0.041(1) 0.0143(8) 0.0097(8) 0.0232(8)
O2 0.043(1) 0.0420(10) 0.0197(9) 0.0089(8) 0.0117(8) 0.0106(7)
O3 0.046(1) 0.0392(10) 0.0351(10) 0.0224(8) 0.0268(9) 0.0157(8)
O4 0.0266(9) 0.0393(9) 0.0331(9) 0.0138(7) 0.0106(8) 0.0211(8)
C1 0.026(1) 0.024(1) 0.019(1) 0.0118(9) 0.0097(10) 0.0110(9)
C2 0.023(1) 0.026(1) 0.019(1) 0.0116(9) 0.0083(10) 0.0090(9)
C3 0.022(2) 0.026(2) 0.024(2) 0.009(2) 0.009(2) 0.013(1)
C4 0.032(1) 0.038(1) 0.028(1) 0.010(1) 0.013(1) 0.017(1)
C5 0.046(2) 0.061(2) 0.041(2) 0.024(1) 0.019(1) 0.035(1)
C6 0.069(2) 0.047(2) 0.057(2) 0.034(2) 0.024(2) 0.037(2)
C7 0.063(2) 0.038(1) 0.048(2) 0.033(1) 0.027(2) 0.026(1)
C8 0.029(3) 0.029(2) 0.027(2) 0.015(2) 0.012(2) 0.014(1)
C9 0.038(1) 0.026(1) 0.028(1) 0.017(1) 0.016(1) 0.013(1)
C10 0.031(1) 0.049(2) 0.026(1) 0.009(1) 0.016(1) 0.012(1)
C11 0.076(2) 0.044(2) 0.051(2) 0.029(2) 0.047(2) 0.018(1)
C12 0.084(3) 0.115(3) 0.033(2) 0.055(2) 0.029(2) 0.029(2)
C13 0.024(1) 0.028(1) 0.021(1) 0.0106(10) 0.0043(10) 0.0128(9)
C14 0.028(1) 0.030(1) 0.022(1) 0.011(1) 0.005(1) 0.0096(10)
C15 0.031(1) 0.030(1) 0.036(1) 0.009(1) 0.006(1) 0.015(1)
C16 0.023(1) 0.051(2) 0.042(2) 0.013(1) 0.010(1) 0.030(1)
C17 0.024(1) 0.047(2) 0.036(1) 0.020(1) 0.012(1) 0.017(1)
C18 0.027(1) 0.030(1) 0.027(1) 0.016(1) 0.005(1) 0.011(1)
C19 0.025(1) 0.027(1) 0.027(1) 0.0093(10) 0.011(1) 0.0141(10)
C20 0.042(2) 0.041(1) 0.030(1) 0.015(1) 0.016(1) 0.020(1)
C21 0.039(2) 0.047(2) 0.043(2) 0.014(1) 0.014(1) 0.032(1)
C22 0.036(2) 0.034(1) 0.063(2) 0.014(1) 0.017(1) 0.030(1)
C23 0.050(2) 0.026(1) 0.047(2) 0.013(1) 0.018(1) 0.013(1)
C24 0.033(1) 0.029(1) 0.028(1) 0.008(1) 0.009(1) 0.012(1)

loop_
_atom_type_symbol
_atom_type_description
_atom_type_scat_dispersion_real
_atom_type_scat_dispersion_imag
_atom_type_scat_source
S S 0.125 0.123
;International Tables for Crystallography
(1992, Vol. C, Tables 4.2.6.8 and 6.1.1.1)
;
O O 0.011 0.006
;International Tables for Crystallography
(1992, Vol. C, Tables 4.2.6.8 and 6.1.1.1)
;
C C 0.003 0.002
;International Tables for Crystallography
(1992, Vol. C, Tables 4.2.6.8 and 6.1.1.1)
;
H H 0.000 0.000
;International Tables for Crystallography
(1992, Vol. C, Table 6.1.1.2)
;

loop_
_geom_angle_atom_site_label_1
_geom_angle_atom_site_label_2
_geom_angle_atom_site_label_3
_geom_angle
_geom_angle_publ_flag
O1 S1 O2 119.4(1) ?
O1 S1 C1 107.93(9) ?
O1 S1 C13 107.3(1) ?
O2 S1 C1 108.3(1) ?
O2 S1 C13 109.15(10) ?
C1 S1 C13 103.6(1) ?
O3 S2 O4 118.4(1) ?
O3 S2 C1 108.11(10) ?
O3 S2 C19 108.4(1) ?
O4 S2 C1 104.64(10) ?
O4 S2 C19 109.3(1) ?
C1 S2 C19 107.5(1) ?
S1 C1 S2 110.8(1) ?
S1 C1 C2 111.0(2) ?
S1 C1 C9 111.3(1) ?
S2 C1 C2 111.1(1) ?
S2 C1 C9 106.3(1) ?
C2 C1 C9 106.2(2) ?
C1 C2 C3 103.9(2) ?
C1 C2 C25 103.8(4) ?
C2 C3 C4 119.3(2) ?
C2 C3 C8 101.5(3) ?
C4 C3 C8 109.9(3) ?
C3 C4 C5 114.5(2) ?
C3 C4 C10 124.5(2) ?
C5 C4 C10 120.5(2) ?
C5 C4 C25 109.1(4) ?
C10 C4 C25 126.8(4) ?
C4 C5 C6 116.3(2) ?
C5 C6 C7 123.8(2) ?
C6 C7 C8 116.7(2) ?
C6 C7 C26 115.6(4) ?
C3 C8 C7 109.9(3) ?
C3 C8 C9 102.1(3) ?
C7 C8 C9 117.0(2) ?
C1 C9 C8 103.7(2) ?
C1 C9 C26 102.6(4) ?
C4 C10 C11 125.7(2) ?
C4 C10 C12 121.6(3) ?
C11 C10 C12 112.7(2) ?
S1 C13 C14 120.1(2) ?
S1 C13 C18 118.7(2) ?
C14 C13 C18 121.2(2) ?
C13 C14 C15 118.7(2) ?
C14 C15 C16 120.4(2) ?
C15 C16 C17 120.4(2) ?
C16 C17 C18 120.1(2) ?
C13 C18 C17 119.1(2) ?
S2 C19 C20 117.8(2) ?
S2 C19 C24 120.7(2) ?
C20 C19 C24 121.5(2) ?
C19 C20 C21 119.4(2) ?
C20 C21 C22 119.6(2) ?
C21 C22 C23 120.9(2) ?
C22 C23 C24 120.4(2) ?
C19 C24 C23 118.1(2) ?
C2 C25 C4 120.3(7) ?
C2 C25 C26 101.9(9) ?
C4 C25 C26 109.7(9) ?
C7 C26 C9 111.2(7) ?
C7 C26 C25 106.5(9) ?
C1 C2 H1 110.860 no
C1 C2 H2 110.859 no
C3 C2 H1 110.861 no
C3 C2 H2 110.861 no
C25 C2 H1 87.388 no
C25 C2 H2 131.699 no
H1 C2 H2 109.458 no
C2 C3 H3 108.546 no
C4 C3 H3 108.543 no
C8 C3 H3 108.545 no
C4 C5 H4 107.735 no
C4 C5 H5 107.735 no
C6 C5 H4 107.735 no
C6 C5 H5 107.738 no
H4 C5 H5 109.459 no
C5 C6 H6 118.079 no
C7 C6 H6 118.079 no
C6 C7 H7 121.668 no
C8 C7 H7 121.667 no
C26 C7 H7 112.434 no
C3 C8 H8 109.142 no
C7 C8 H8 109.142 no
C9 C8 H8 109.142 no
C1 C9 H9 110.896 no
C1 C9 H10 110.895 no
C8 C9 H9 110.886 no
C8 C9 H10 110.887 no
C26 C9 H9 81.282 no
C26 C9 H10 137.113 no
H9 C9 H10 109.460 no
C10 C11 H11 109.469 no
C10 C11 H12 109.468 no
C10 C11 H13 109.468 no
H11 C11 H12 109.474 no
H11 C11 H13 109.474 no
H12 C11 H13 109.474 no
C10 C12 H14 109.470 no
C10 C12 H15 109.469 no
C10 C12 H16 109.470 no
H14 C12 H15 109.471 no
H14 C12 H16 109.474 no
H15 C12 H16 109.473 no
C13 C14 H17 120.647 no
C15 C14 H17 120.648 no
C14 C15 H18 119.796 no
C16 C15 H18 119.797 no
C15 C16 H19 119.783 no
C17 C16 H19 119.784 no
C16 C17 H20 119.968 no
C18 C17 H20 119.966 no
C13 C18 H21 120.438 no
C17 C18 H21 120.440 no
C19 C20 H22 120.286 no
C21 C20 H22 120.289 no
C20 C21 H23 120.199 no
C22 C21 H23 120.201 no
C21 C22 H24 119.538 no
C23 C22 H24 119.541 no
C22 C23 H25 119.783 no
C24 C23 H25 119.781 no
C19 C24 H26 120.944 no
C23 C24 H26 120.945 no
C2 C25 H27 108.142 no
C4 C25 H27 108.142 no
C26 C25 H27 108.194 no
C7 C26 H28 112.913 no
C9 C26 H28 113.225 no
C25 C26 H28 112.688 no

loop_
_geom_bond_atom_site_label_1
_geom_bond_atom_site_label_2
_geom_bond_distance
_geom_bond_publ_flag
S1 O1 1.433(2) yes
S1 O2 1.438(2) yes
S1 C1 1.832(2) yes
S1 C13 1.768(2) yes
S2 O3 1.431(2) yes
S2 O4 1.441(2) yes
S2 C1 1.844(2) yes
S2 C19 1.760(2) yes
C1 C2 1.558(3) yes
C1 C9 1.553(3) yes
C2 C3 1.538(4) yes
C2 C25 1.53(1) yes
C3 C4 1.538(4) yes
C3 C8 1.538(6) yes
C3 C25 0.69(1) yes
C4 C5 1.527(4) yes
C4 C10 1.329(3) yes
C4 C25 1.53(1) yes
C5 C6 1.490(4) yes
C6 C7 1.303(4) yes
C7 C8 1.498(4) yes
C7 C26 1.55(1) yes
C8 C9 1.529(4) yes
C8 C26 0.88(1) yes
C9 C26 1.58(1) yes
C10 C11 1.506(4) yes
C10 C12 1.511(4) yes
C13 C14 1.388(3) yes
C13 C18 1.393(3) yes
C14 C15 1.381(3) yes
C15 C16 1.379(4) yes
C16 C17 1.386(4) yes
C17 C18 1.373(3) yes
C19 C20 1.389(3) yes
C19 C24 1.383(3) yes
C20 C21 1.376(4) yes
C21 C22 1.372(4) yes
C22 C23 1.380(4) yes
C23 C24 1.385(4) yes
C25 C26 1.54(2) yes
C2 H1 0.950 no
C2 H2 0.950 no
C3 H3 0.950 no
C5 H4 0.950 no
C5 H5 0.950 no
C6 H6 0.950 no
C7 H7 0.950 no
C8 H8 0.950 no
C9 H9 0.950 no
C9 H10 0.950 no
C11 H11 0.950 no
C11 H12 0.950 no
C11 H13 0.950 no
C12 H14 0.950 no
C12 H15 0.950 no
C12 H16 0.950 no
C14 H17 0.950 no
C15 H18 0.950 no
C16 H19 0.950 no
C17 H20 0.950 no
C18 H21 0.950 no
C20 H22 0.950 no
C21 H23 0.950 no
C22 H24 0.950 no
C23 H25 0.950 no
C24 H26 0.950 no
C25 H27 0.955 no
C26 H28 0.947 no

loop_
_geom_contact_atom_site_label_1
_geom_contact_atom_site_label_2
_geom_contact_distance
_geom_contact_site_symmetry_2
O1 C21 3.317(3) 2_665
O1 C11 3.510(3) 2_666
O2 C9 3.297(3) 2_655
O3 C14 3.198(3) 2_655
O3 C15 3.312(3) 2_655
O4 C24 3.472(3) 2_766
O4 C11 3.563(3) 2_766
O4 O4 3.579(3) 2_766
C13 C15 3.572(3) 2_555
C14 C16 3.597(4) 2_555
C21 C21 3.485(5) 2_665
C24 C25 3.57(1) 2_766

loop_
_geom_torsion_atom_site_label_1
_geom_torsion_atom_site_label_2
_geom_torsion_atom_site_label_3
_geom_torsion_atom_site_label_4
_geom_torsion
_geom_torsion_site_symmetry_1
_geom_torsion_site_symmetry_2
_geom_torsion_site_symmetry_3
_geom_torsion_site_symmetry_4
_geom_torsion_publ_flag
S1 C1 S2 O3 -65.8(1) 1_555 1_555 1_555 1_555 yes
S1 C1 S2 O4 167.1(1) 1_555 1_555 1_555 1_555 yes
S1 C1 S2 C19 51.0(1) 1_555 1_555 1_555 1_555 yes
S1 C1 C2 C3 107.1(2) 1_555 1_555 1_555 1_555 yes
S1 C1 C2 C25 133.7(6) 1_555 1_555 1_555 1_555 yes
S1 C1 C9 C8 -136.2(2) 1_555 1_555 1_555 1_555 yes
S1 C1 C9 C26 -102.5(5) 1_555 1_555 1_555 1_555 yes
S1 C13 C14 C15 179.1(2) 1_555 1_555 1_555 1_555 yes
S1 C13 C18 C17 -177.6(2) 1_555 1_555 1_555 1_555 yes
S2 C1 S1 O1 -67.6(1) 1_555 1_555 1_555 1_555 yes
S2 C1 S1 O2 62.9(1) 1_555 1_555 1_555 1_555 yes
S2 C1 S1 C13 178.8(1) 1_555 1_555 1_555 1_555 yes
S2 C1 C2 C3 -129.1(2) 1_555 1_555 1_555 1_555 yes
S2 C1 C2 C25 -102.5(6) 1_555 1_555 1_555 1_555 yes
S2 C1 C9 C8 103.0(2) 1_555 1_555 1_555 1_555 yes
S2 C1 C9 C26 136.7(5) 1_555 1_555 1_555 1_555 yes
S2 C19 C20 C21 176.7(2) 1_555 1_555 1_555 1_555 yes
S2 C19 C24 C23 -175.7(2) 1_555 1_555 1_555 1_555 yes
O1 S1 C1 C2 56.4(2) 1_555 1_555 1_555 1_555 yes
O1 S1 C1 C9 174.3(1) 1_555 1_555 1_555 1_555 yes
O1 S1 C13 C14 155.2(2) 1_555 1_555 1_555 1_555 yes
O1 S1 C13 C18 -24.6(2) 1_555 1_555 1_555 1_555 yes
O2 S1 C1 C2 -173.1(1) 1_555 1_555 1_555 1_555 yes
O2 S1 C1 C9 -55.1(2) 1_555 1_555 1_555 1_555 yes
O2 S1 C13 C14 24.5(2) 1_555 1_555 1_555 1_555 yes
O2 S1 C13 C18 -155.4(2) 1_555 1_555 1_555 1_555 yes
O3 S2 C1 C2 170.3(2) 1_555 1_555 1_555 1_555 yes
O3 S2 C1 C9 55.3(2) 1_555 1_555 1_555 1_555 yes
O3 S2 C19 C20 13.6(2) 1_555 1_555 1_555 1_555 yes
O3 S2 C19 C24 -168.5(2) 1_555 1_555 1_555 1_555 yes
O4 S2 C1 C2 43.2(2) 1_555 1_555 1_555 1_555 yes
O4 S2 C1 C9 -71.8(2) 1_555 1_555 1_555 1_555 yes
O4 S2 C19 C20 144.0(2) 1_555 1_555 1_555 1_555 yes
O4 S2 C19 C24 -38.2(2) 1_555 1_555 1_555 1_555 yes
C1 S1 C13 C14 -90.7(2) 1_555 1_555 1_555 1_555 yes
C1 S1 C13 C18 89.4(2) 1_555 1_555 1_555 1_555 yes
C1 S2 C19 C20 -103.0(2) 1_555 1_555 1_555 1_555 yes
C1 S2 C19 C24 74.9(2) 1_555 1_555 1_555 1_555 yes
C1 C2 C3 C4 158.6(3) 1_555 1_555 1_555 1_555 yes
C1 C2 C3 C8 37.7(4) 1_555 1_555 1_555 1_555 yes
C1 C2 C25 C4 -161.2(8) 1_555 1_555 1_555 1_555 yes
C1 C2 C25 C26 -39(1) 1_555 1_555 1_555 1_555 yes
C1 C9 C8 C3 38.9(3) 1_555 1_555 1_555 1_555 yes
C1 C9 C8 C7 159.0(3) 1_555 1_555 1_555 1_555 yes
C1 C9 C26 C7 -154.2(6) 1_555 1_555 1_555 1_555 yes
C1 C9 C26 C25 -42.3(10) 1_555 1_555 1_555 1_555 yes
C2 C1 S1 C13 -57.3(2) 1_555 1_555 1_555 1_555 yes
C2 C1 S2 C19 -72.9(2) 1_555 1_555 1_555 1_555 yes
C2 C1 C9 C8 -15.4(3) 1_555 1_555 1_555 1_555 yes
C2 C1 C9 C26 18.3(5) 1_555 1_555 1_555 1_555 yes
C2 C3 C4 C5 -149.3(3) 1_555 1_555 1_555 1_555 yes
C2 C3 C4 C10 38.4(5) 1_555 1_555 1_555 1_555 yes
C2 C3 C8 C7 -172.8(2) 1_555 1_555 1_555 1_555 yes
C2 C3 C8 C9 -47.9(4) 1_555 1_555 1_555 1_555 yes
C2 C25 C4 C5 174.4(7) 1_555 1_555 1_555 1_555 yes
C2 C25 C4 C10 -27(1) 1_555 1_555 1_555 1_555 yes
C2 C25 C26 C7 166.4(6) 1_555 1_555 1_555 1_555 yes
C2 C25 C26 C9 50(1) 1_555 1_555 1_555 1_555 yes
C3 C2 C1 C9 -14.0(3) 1_555 1_555 1_555 1_555 yes
C3 C4 C5 C6 -5.9(4) 1_555 1_555 1_555 1_555 yes
C3 C4 C10 C11 -3.3(4) 1_555 1_555 1_555 1_555 yes
C3 C4 C10 C12 177.5(3) 1_555 1_555 1_555 1_555 yes
C3 C8 C7 C6 -48.3(5) 1_555 1_555 1_555 1_555 yes
C4 C3 C8 C7 60.0(4) 1_555 1_555 1_555 1_555 yes
C4 C3 C8 C9 -175.1(2) 1_555 1_555 1_555 1_555 yes
C4 C5 C6 C7 21.6(4) 1_555 1_555 1_555 1_555 yes
C4 C25 C26 C7 -65(1) 1_555 1_555 1_555 1_555 yes
C4 C25 C26 C9 179.3(6) 1_555 1_555 1_555 1_555 yes
C5 C4 C3 C8 -32.8(4) 1_555 1_555 1_555 1_555 yes
C5 C4 C10 C11 -175.1(2) 1_555 1_555 1_555 1_555 yes
C5 C4 C10 C12 5.7(4) 1_555 1_555 1_555 1_555 yes
C5 C4 C25 C26 56(1) 1_555 1_555 1_555 1_555 yes
C5 C6 C7 C8 6.8(5) 1_555 1_555 1_555 1_555 yes
C5 C6 C7 C26 -30.8(7) 1_555 1_555 1_555 1_555 yes
C6 C5 C4 C10 166.7(2) 1_555 1_555 1_555 1_555 yes
C6 C5 C4 C25 -33.2(6) 1_555 1_555 1_555 1_555 yes
C6 C7 C8 C9 -164.1(3) 1_555 1_555 1_555 1_555 yes
C6 C7 C26 C9 158.6(5) 1_555 1_555 1_555 1_555 yes
C6 C7 C26 C25 51(1) 1_555 1_555 1_555 1_555 yes
C8 C3 C4 C10 155.0(3) 1_555 1_555 1_555 1_555 yes
C9 C1 S1 C13 60.7(2) 1_555 1_555 1_555 1_555 yes
C9 C1 S2 C19 172.0(1) 1_555 1_555 1_555 1_555 yes
C9 C1 C2 C25 12.7(6) 1_555 1_555 1_555 1_555 yes
C10 C4 C25 C26 -144.6(7) 1_555 1_555 1_555 1_555 yes
C11 C10 C4 C25 28.6(8) 1_555 1_555 1_555 1_555 yes
C12 C10 C4 C25 -150.5(7) 1_555 1_555 1_555 1_555 yes
C13 C14 C15 C16 -1.0(4) 1_555 1_555 1_555 1_555 yes
C13 C18 C17 C16 -2.0(4) 1_555 1_555 1_555 1_555 yes
C14 C13 C18 C17 2.6(4) 1_555 1_555 1_555 1_555 yes
C14 C15 C16 C17 1.5(4) 1_555 1_555 1_555 1_555 yes
C15 C14 C13 C18 -1.0(4) 1_555 1_555 1_555 1_555 yes
C15 C16 C17 C18 -0.0(4) 1_555 1_555 1_555 1_555 yes
C19 C20 C21 C22 -1.1(4) 1_555 1_555 1_555 1_555 yes
C19 C24 C23 C22 -0.9(4) 1_555 1_555 1_555 1_555 yes
C20 C19 C24 C23 2.1(4) 1_555 1_555 1_555 1_555 yes
C20 C21 C22 C23 2.3(4) 1_555 1_555 1_555 1_555 yes
C21 C20 C19 C24 -1.1(4) 1_555 1_555 1_555 1_555 yes
C21 C22 C23 C24 -1.3(4) 1_555 1_555 1_555 1_555 yes
